data_2010687
loop_
_publ_author_name
'Challen, Paul R.'
'McConville, David B.'
'Youngs, Wiley J.'

_publ_section_title
;
 One-dimensional chains in sodium tetraphenylphosphonium
 bis(2-mercapto-4-methylphenolato-<i>O</i>,<i>S</i>)oxovanadate(IV)
;
_journal_issue 3
_journal_name_full 'Acta Crystallographica Section C'
_journal_page_first 310
_journal_page_last 311
_journal_paper_doi 10.1107/S0108270199015838
_journal_volume 56
_journal_year 2000
_chemical_formula_iupac 'Na(C24 H20 P)[V(C7 H6 OS )2 O]'
_chemical_formula_moiety ' Na+ , C24 H20 P+ , C14 H12  O3 S2 V 2-'
_chemical_formula_sum 'C38 H32 Na O3 P S2 V'
_chemical_formula_weight 705.66
_chemical_name_systematic
;
 sodium tetraphenylphosphonium bis(2-mercapto-4-
methylphenolato)oxovanadate(IV)]
;
_space_group_IT_number 14
_symmetry_cell_setting monoclinic
_symmetry_space_group_name_Hall '-P 2yn'
_symmetry_space_group_name_H-M 'P 1 21/n 1'
_audit_creation_method SHELXL
_cell_angle_alpha 90.00
_cell_angle_beta 90.01(2)
_cell_angle_gamma 90.00
_cell_formula_units_Z 4
_cell_length_a 13.888(3)
_cell_length_b 10.947(2)
_cell_length_c 22.330(5)
_cell_measurement_reflns_used 30
_cell_measurement_temperature 129
_cell_measurement_theta_max 28.90
_cell_measurement_theta_min 20.77
_cell_volume 3394.9(12)
_computing_cell_refinement P3/P4-PC
_computing_data_collection 'P3/P4-PC  (Siemens, 1991a)'
_computing_data_reduction 'XDISK   (Siemens, 1991b)'
_computing_molecular_graphics 'XP  (Siemens, 1994)'
_computing_publication_material SHELXL93
_computing_structure_refinement 'SHELXL93 (Sheldrick, 1993)'
_computing_structure_solution 'XS (Siemens, 1994)'
_diffrn_ambient_temperature 129
_diffrn_measurement_device 'Syntex P2~1~'
_diffrn_measurement_method '\w scans'
_diffrn_radiation_monochromator graphite
_diffrn_radiation_source 'fine-focus sealed tube'
_diffrn_radiation_type MoK\a
_diffrn_radiation_wavelength .71073
_diffrn_reflns_av_R_equivalents .0315
_diffrn_reflns_av_sigmaI/netI .0544
_diffrn_reflns_limit_h_max 16
_diffrn_reflns_limit_h_min -16
_diffrn_reflns_limit_k_max 13
_diffrn_reflns_limit_k_min -1
_diffrn_reflns_limit_l_max 26
_diffrn_reflns_limit_l_min -26
_diffrn_reflns_number 13312
_diffrn_reflns_theta_max 25.01
_diffrn_reflns_theta_min 1.82
_diffrn_standards_decay_% <2
_diffrn_standards_interval_count 97
_diffrn_standards_number 3
_exptl_absorpt_coefficient_mu .512
_exptl_absorpt_correction_T_max .8414
_exptl_absorpt_correction_T_min .7892
_exptl_absorpt_correction_type psi-scan
_exptl_absorpt_process_details '(North et al., 1968)'
_exptl_crystal_colour green
_exptl_crystal_density_diffrn 1.381
_exptl_crystal_density_method 'not measured'
_exptl_crystal_description block
_exptl_crystal_F_000 1460
_exptl_crystal_size_max .42
_exptl_crystal_size_mid .38
_exptl_crystal_size_min .28
_refine_diff_density_max .765
_refine_diff_density_min -.384
_refine_ls_extinction_method none
_refine_ls_goodness_of_fit_all 1.004
_refine_ls_goodness_of_fit_obs 1.157
_refine_ls_hydrogen_treatment constr
_refine_ls_matrix_type full
_refine_ls_number_parameters 417
_refine_ls_number_reflns 5977
_refine_ls_number_restraints 0
_refine_ls_restrained_S_all 1.004
_refine_ls_restrained_S_obs 1.157
_refine_ls_R_factor_all .0510
_refine_ls_R_factor_obs .0328
_refine_ls_shift/esd_max -.008
_refine_ls_shift/esd_mean .000
_refine_ls_structure_factor_coef Fsqd
_refine_ls_weighting_details 'w = 1/[\s^2^(Fo^2^)+(0.0295P)^2^] where P=(Fo^2^+2Fc^2^)/3'
_refine_ls_weighting_scheme calc
_refine_ls_wR_factor_all .0719
_refine_ls_wR_factor_obs .0693
_reflns_number_observed 4301
_reflns_number_total 5977
_reflns_observed_criterion >2\s(I)
_cod_data_source_file bk1473.cif
_cod_data_source_block I
_cod_depositor_comments
;
The following automatic conversions were performed:
'_symmetry_cell_setting' value 'Monoclinic' changed to 'monoclinic'
according to '/home/saulius/struct/CIF-dictionaries/cif_core.dic'
dictionary named 'cif_core.dic' version 2.4.1 from 2010-06-29.

Automatic conversion script
Id: cif_fix_enum 1527 2010-12-29 10:47:43Z saulius 

The following automatic conversions were performed:

'_symmetry_cell_setting' value 'Monoclinic' changed to 'monoclinic'
according to /home/saulius/struct/CIF-dictionaries/cif_core.dic
dictionary named 'cif_core.dic' version 2.4.1 from 2010-06-29.

Automatic conversion script
Id: cif_fix_values 1715 2011-07-08 13:25:40Z adriana 

The following automatic conversions were performed:

'_refine_ls_weighting_scheme' value 'calc w =
1/[\s^2^(Fo^2^)+(0.0295P)^2^] where P=(Fo^2^+2Fc^2^)/3' was changed
to 'calc'. New tag '_refine_ls_weighting_details' was created. The
value of the new tag was set to 'w = 1/[\s^2^(Fo^2^)+(0.0295P)^2^]
where P=(Fo^2^+2Fc^2^)/3'.

Automatic conversion script
Id: cif_fix_values 3143 2015-03-26 13:38:13Z robertas 
;
_cod_original_cell_volume 3394.9(13)
_cod_original_sg_symbol_H-M 'P 21/n'
_cod_original_formula_sum 'C38 H32 Na1 O3 P1 S2 V1'
_cod_database_code 2010687

loop_
_symmetry_equiv_pos_as_xyz
'x, y, z'
'-x+1/2, y+1/2, -z+1/2'
'-x, -y, -z'
'x-1/2, -y-1/2, z-1/2'

loop_
_atom_site_aniso_label
_atom_site_aniso_U_11
_atom_site_aniso_U_22
_atom_site_aniso_U_33
_atom_site_aniso_U_12
_atom_site_aniso_U_13
_atom_site_aniso_U_23
V .0161(2) .0129(2) .0191(2) .0002(2) -.0020(2) .0010(2)
Na .0177(5) .0173(5) .0314(6) -.0031(4) .0018(4) -.0039(4)
S1 .0323(4) .0163(3) .0220(3) -.0047(3) .0030(3) -.0035(3)
S2 .0201(3) .0163(3) .0310(3) -.0022(3) -.0077(3) -.0020(3)
O1 .0155(8) .0134(8) .0232(9) .0008(7) .0022(7) -.0006(7)
O2 .0118(8) .0138(9) .0262(9) -.0006(7) .0004(7) -.0007(7)
O3 .0180(8) .0178(9) .0190(8) .0013(7) -.0013(6) .0009(7)
C1 .0247(13) .0148(13) .0164(12) .0007(11) .0024(10) .0022(11)
C2 .0172(12) .0162(13) .0144(12) .0041(11) .0006(9) .0044(10)
C3 .0222(13) .0146(13) .0175(12) .0031(11) .0022(10) .0009(11)
C4 .0211(13) .0237(14) .0253(14) .0000(12) .0059(11) .0066(12)
C5 .0262(14) .029(2) .0279(14) .0079(12) .0106(11) .0044(13)
C6 .037(2) .0177(14) .0237(13) .0046(12) .0100(11) -.0029(12)
C7 .036(2) .041(2) .063(2) .009(2) .026(2) -.004(2)
C8 .0201(12) .0181(13) .0185(12) -.0018(11) -.0055(10) .0043(11)
C9 .0143(12) .0191(13) .0175(12) -.0009(10) -.0036(9) .0079(11)
C10 .0172(13) .0184(13) .0233(13) -.0013(11) -.0005(10) .0046(11)
C11 .0193(13) .033(2) .0193(13) .0042(12) .0032(10) .0050(12)
C12 .0164(13) .040(2) .0200(13) -.0056(13) .0004(10) .0051(13)
C13 .0224(13) .0264(15) .0219(13) -.0113(12) -.0040(10) .0045(12)
C14 .0187(14) .057(2) .033(2) -.0064(14) .0028(12) .0021(15)
P .0188(3) .0159(3) .0133(3) -.0027(3) .0002(2) .0002(3)
C15 .0178(12) .0193(13) .0144(12) -.0014(11) .0063(10) -.0020(11)
C16 .0254(14) .0230(14) .0186(13) -.0006(12) .0016(11) -.0018(11)
C17 .0314(15) .0218(15) .030(2) .0037(12) .0064(12) -.0003(12)
C18 .036(2) .0197(14) .035(2) -.0072(13) .0123(13) -.0105(13)
C19 .0294(15) .030(2) .0236(14) -.0084(13) .0013(11) -.0080(13)
C20 .0251(14) .0234(14) .0184(13) -.0020(12) -.0006(10) -.0009(12)
C21 .0146(11) .0137(12) .0140(11) .0017(10) -.0012(9) .0020(10)
C22 .0181(12) .0173(13) .0176(12) .0008(11) -.0041(10) -.0018(11)
C23 .0132(12) .0212(14) .0221(13) -.0022(11) .0000(10) .0041(11)
C24 .0119(11) .0294(14) .0146(12) .0064(11) .0010(9) .0008(11)
C25 .0189(12) .0179(13) .0191(12) .0056(11) -.0036(10) -.0040(11)
C26 .0183(12) .0144(13) .0229(13) -.0010(11) -.0004(10) .0032(11)
C27 .0214(12) .0171(13) .0149(12) -.0035(11) .0014(10) -.0041(11)
C28 .0231(13) .0241(14) .0149(12) -.0011(11) .0025(10) -.0030(11)
C29 .0250(13) .034(2) .0179(13) .0024(13) -.0048(10) -.0075(12)
C30 .0169(13) .035(2) .0289(15) -.0023(12) .0024(11) -.0117(13)
C31 .0241(14) .0265(15) .032(2) -.0097(12) .0072(11) -.0030(13)
C32 .0246(13) .0244(14) .0187(13) -.0048(12) .0005(10) .0004(11)
C33 .0227(13) .0203(13) .0191(13) -.0087(11) -.0061(10) .0039(11)
C34 .0282(14) .0210(14) .0248(14) -.0009(12) -.0049(11) .0026(12)
C35 .037(2) .0225(15) .039(2) .0008(13) -.0126(13) .0035(13)
C36 .047(2) .024(2) .035(2) -.0086(14) -.0177(14) .0116(13)
C37 .040(2) .034(2) .0190(14) -.0165(14) -.0083(12) .0074(13)
C38 .0309(15) .0251(15) .0202(13) -.0086(12) -.0051(11) .0021(12)

loop_
_atom_site_label
_atom_site_fract_x
_atom_site_fract_y
_atom_site_fract_z
_atom_site_U_iso_or_equiv
_atom_site_thermal_displace_type
_atom_site_calc_flag
_atom_site_refinement_flags
_atom_site_occupancy
_atom_site_disorder_group
_atom_site_type_symbol
V .65993(3) .54295(4) .21782(2) .01605(10) Uani d . 1 . V
Na .68926(6) .82949(8) .24921(4) .0222(2) Uani d . 1 . Na
S1 .73781(5) .43502(6) .13868(3) .0236(2) Uani d . 1 . S
S2 .51155(4) .44553(6) .19729(3) .02245(15) Uani d . 1 . S
O1 .74978(10) .67348(14) .19462(7) .0174(4) Uani d . 1 . O
O2 .57844(10) .67921(14) .24365(7) .0173(4) Uani d . 1 . O
O3 .70306(10) .47735(14) .27704(6) .0182(4) Uani d . 1 . O
C1 .8408(2) .5300(2) .13837(10) .0186(5) Uani d . 1 . C
C2 .8328(2) .6438(2) .16657(10) .0159(5) Uani d . 1 . C
C3 .9112(2) .7227(2) .16681(10) .0181(5) Uani d . 1 . C
H3 .9061(2) .8004(2) .18542(10) .022 Uiso calc R 1 . H
C4 .9978(2) .6876(2) .13965(11) .0234(6) Uani d . 1 . C
H4 1.0512(2) .7418(2) .14033(11) .028 Uiso calc R 1 . H
C5 1.0068(2) .5747(2) .11170(11) .0278(6) Uani d . 1 . C
C6 .9278(2) .4965(2) .11120(10) .0262(6) Uani d . 1 . C
H6 .9330(2) .4192(2) .09213(10) .031 Uiso calc R 1 . H
C7 1.1008(2) .5358(3) .08260(14) .0469(8) Uani d . 1 . C
H7A 1.1547(2) .5774(13) .1024(6) .070 Uiso calc R 1 . H
H7B 1.0998(6) .5578(16) .0401(2) .070 Uiso calc R 1 . H
H7C 1.1086(7) .4472(4) .0866(7) .070 Uiso calc R 1 . H
C8 .4400(2) .5532(2) .23543(10) .0189(5) Uani d . 1 . C
C9 .4839(2) .6618(2) .25481(10) .0170(5) Uani d . 1 . C
C10 .4293(2) .7499(2) .28388(10) .0196(5) Uani d . 1 . C
H10 .4589(2) .8228(2) .29784(10) .024 Uiso calc R 1 . H
C11 .3305(2) .7312(2) .29262(10) .0239(6) Uani d . 1 . C
H11 .2935(2) .7921(2) .31239(10) .029 Uiso calc R 1 . H
C12 .2859(2) .6256(3) .27293(10) .0255(6) Uani d . 1 . C
C13 .3418(2) .5374(2) .24489(10) .0236(6) Uani d . 1 . C
H13 .3120(2) .4639(2) .23178(10) .028 Uiso calc R 1 . H
C14 .1780(2) .6075(3) .27907(12) .0361(7) Uani d . 1 . C
H14A .1480(2) .6842(5) .2919(7) .054 Uiso calc R 1 . H
H14B .1652(2) .5439(11) .3089(6) .054 Uiso calc R 1 . H
H14C .1510(3) .5827(16) .2404(2) .054 Uiso calc R 1 . H
P .71640(4) 1.02550(6) .02564(3) .01600(14) Uani d . 1 . P
C15 .7062(2) .8749(2) -.00567(10) .0172(5) Uani d . 1 . C
C16 .7547(2) .7781(2) .02163(11) .0223(6) Uani d . 1 . C
H16 .7969(2) .7934(2) .05426(11) .027 Uiso calc R 1 . H
C17 .7414(2) .6602(2) .00126(11) .0278(6) Uani d . 1 . C
H17 .7741(2) .5943(2) .02007(11) .033 Uiso calc R 1 . H
C18 .6807(2) .6382(2) -.04637(12) .0303(6) Uani d . 1 . C
H18 .6722(2) .5571(2) -.06046(12) .036 Uiso calc R 1 . H
C19 .6324(2) .7327(2) -.07372(11) .0277(6) Uani d . 1 . C
H19 .5912(2) .7163(2) -.10670(11) .033 Uiso calc R 1 . H
C20 .6435(2) .8519(2) -.05344(10) .0223(6) Uani d . 1 . C
H20 .6090(2) .9169(2) -.07174(10) .027 Uiso calc R 1 . H
C21 .65173(15) 1.0271(2) .09516(9) .0141(5) Uani d . 1 . C
C22 .5925(2) .9313(2) .11212(10) .0177(5) Uani d . 1 . C
H22 .5855(2) .8618(2) .08700(10) .021 Uiso calc R 1 . H
C23 .5434(2) .9380(2) .16642(10) .0188(5) Uani d . 1 . C
H23 .5031(2) .8726(2) .17878(10) .023 Uiso calc R 1 . H
C24 .55359(15) 1.0404(2) .20237(10) .0186(5) Uani d . 1 . C
H24 .52029(15) 1.0445(2) .23948(10) .022 Uiso calc R 1 . H
C25 .6115(2) 1.1365(2) .18491(10) .0186(5) Uani d . 1 . C
H25 .6169(2) 1.2070(2) .20950(10) .022 Uiso calc R 1 . H
C26 .6617(2) 1.1298(2) .13141(10) .0185(5) Uani d . 1 . C
H26 .7027(2) 1.1950(2) .11951(10) .022 Uiso calc R 1 . H
C27 .8392(2) 1.0667(2) .04167(9) .0178(5) Uani d . 1 . C
C28 .8819(2) 1.0197(2) .09313(10) .0207(6) Uani d . 1 . C
H28 .8463(2) .9677(2) .11903(10) .025 Uiso calc R 1 . H
C29 .9766(2) 1.0493(2) .10642(10) .0256(6) Uani d . 1 . C
H29 1.0064(2) 1.0168(2) .14126(10) .031 Uiso calc R 1 . H
C30 1.0277(2) 1.1262(2) .06883(11) .0269(6) Uani d . 1 . C
H30 1.0924(2) 1.1466(2) .07824(11) .032 Uiso calc R 1 . H
C31 .9858(2) 1.1734(2) .01799(11) .0276(6) Uani d . 1 . C
H31 1.0216(2) 1.2260(2) -.00750(11) .033 Uiso calc R 1 . H
C32 .8912(2) 1.1443(2) .00400(10) .0226(6) Uani d . 1 . C
H32 .8620(2) 1.1769(2) -.03098(10) .027 Uiso calc R 1 . H
C33 .6662(2) 1.1363(2) -.02472(10) .0207(6) Uani d . 1 . C
C34 .5990(2) 1.2203(2) -.00404(11) .0247(6) Uani d . 1 . C
H34 .5770(2) 1.2160(2) .03617(11) .030 Uiso calc R 1 . H
C35 .5640(2) 1.3104(2) -.04192(12) .0330(7) Uani d . 1 . C
H35 .5180(2) 1.3678(2) -.02773(12) .040 Uiso calc R 1 . H
C36 .5961(2) 1.3164(3) -.10009(12) .0352(7) Uani d . 1 . C
H36 .5726(2) 1.3786(3) -.12587(12) .042 Uiso calc R 1 . H
C37 .6622(2) 1.2331(3) -.12140(11) .0308(7) Uani d . 1 . C
H37 .6839(2) 1.2381(3) -.16168(11) .037 Uiso calc R 1 . H
C38 .6972(2) 1.1420(2) -.08422(10) .0254(6) Uani d . 1 . C
H38 .7419(2) 1.0837(2) -.09906(10) .030 Uiso calc R 1 . H

loop_
_atom_type_symbol
_atom_type_description
_atom_type_scat_dispersion_real
_atom_type_scat_dispersion_imag
_atom_type_scat_source
C C .0033 .0016 'International Tables Vol C Tables 4.2.6.8 and 6.1.1.4'
H H .0000 .0000 'International Tables Vol C Tables 4.2.6.8 and 6.1.1.4'
O O .0106 .0060 'International Tables Vol C Tables 4.2.6.8 and 6.1.1.4'
Na Na .0362 .0249 'International Tables Vol C Tables 4.2.6.8 and 6.1.1.4'
P P .1023 .0942 'International Tables Vol C Tables 4.2.6.8 and 6.1.1.4'
S S .1246 .1234 'International Tables Vol C Tables 4.2.6.8 and 6.1.1.4'
V V .3005 .5294 'International Tables Vol C Tables 4.2.6.8 and 6.1.1.4'

loop_
_geom_angle_atom_site_label_1
_geom_angle_atom_site_label_2
_geom_angle_atom_site_label_3
_geom_angle_site_symmetry_1
_geom_angle_site_symmetry_3
_geom_angle
_geom_angle_publ_flag
O3 V O2 . . 108.11(7) no
O3 V O1 . . 107.62(7) no
O2 V O1 . . 83.74(6) no
O3 V S2 . . 106.29(6) no
O2 V S2 . . 84.09(5) yes
O1 V S2 . . 146.04(5) no
O3 V S1 . . 102.57(6) no
O2 V S1 . . 149.01(5) no
O1 V S1 . . 82.93(5) yes
S2 V S1 . . 91.61(3) no
O3 V Na . 2_645 41.57(6) no
O2 V Na . 2_645 149.33(5) no
O1 V Na . 2_645 100.06(5) no
S2 V Na . 2_645 106.47(3) no
S1 V Na . 2_645 61.01(3) no
O3 V Na . . 101.90(6) no
O2 V Na . . 43.27(5) no
O1 V Na . . 43.43(5) no
S2 V Na . . 126.01(3) no
S1 V Na . . 125.65(3) no
Na V Na 2_645 . 124.81(2) no
O2 Na O1 . . 70.92(6) no
O2 Na O3 . 2_655 161.95(7) no
O1 Na O3 . 2_655 98.84(6) no
O2 Na S1 . 2_655 124.67(6) no
O1 Na S1 . 2_655 128.95(5) no
O3 Na S1 2_655 2_655 73.37(5) no
O2 Na C23 . . 78.09(7) no
O1 Na C23 . . 102.64(7) no
O3 Na C23 2_655 . 90.18(7) no
S1 Na C23 2_655 . 127.20(6) no
O2 Na V . 2_655 169.88(6) no
O1 Na V . 2_655 115.42(5) no
O3 Na V 2_655 2_655 28.11(4) no
S1 Na V 2_655 2_655 45.27(2) no
C23 Na V . 2_655 107.06(6) no
O2 Na V . . 36.53(4) no
O1 Na V . . 36.73(4) no
O3 Na V 2_655 . 135.56(5) no
S1 Na V 2_655 . 127.48(3) no
C23 Na V . . 99.55(5) no
V Na V 2_655 . 146.41(3) no
C1 S1 V . . 94.50(8) yes
C1 S1 Na . 2_645 87.47(8) no
V S1 Na . 2_645 73.72(3) no
C8 S2 V . . 95.52(8) yes
C2 O1 V . . 119.26(14) yes
C2 O1 Na . . 138.47(14) no
V O1 Na . . 99.84(7) no
C9 O2 V . . 120.61(14) yes
C9 O2 Na . . 139.11(14) no
V O2 Na . . 100.21(7) no
V O3 Na . 2_645 110.32(8) no
C6 C1 C2 . . 119.7(2) no
C6 C1 S1 . . 123.1(2) no
C2 C1 S1 . . 117.2(2) no
O1 C2 C3 . . 121.2(2) no
O1 C2 C1 . . 119.3(2) no
C3 C2 C1 . . 119.5(2) no
C2 C3 C4 . . 120.1(2) no
C5 C4 C3 . . 121.0(2) no
C4 C5 C6 . . 118.6(2) no
C4 C5 C7 . . 121.2(2) no
C6 C5 C7 . . 120.1(2) no
C5 C6 C1 . . 121.1(2) no
C13 C8 C9 . . 118.9(2) no
C13 C8 S2 . . 122.9(2) no
C9 C8 S2 . . 118.1(2) no
O2 C9 C10 . . 121.4(2) no
O2 C9 C8 . . 119.0(2) no
C10 C9 C8 . . 119.7(2) no
C9 C10 C11 . . 120.0(2) no
C12 C11 C10 . . 121.1(2) no
C13 C12 C11 . . 118.3(2) no
C13 C12 C14 . . 120.1(2) no
C11 C12 C14 . . 121.5(2) no
C12 C13 C8 . . 122.0(2) no
C15 P C21 . . 107.84(11) no
C15 P C27 . . 112.42(11) no
C21 P C27 . . 107.47(10) no
C15 P C33 . . 110.24(11) no
C21 P C33 . . 109.94(11) no
C27 P C33 . . 108.87(11) no
C20 C15 C16 . . 119.8(2) no
C20 C15 P . . 120.7(2) no
C16 C15 P . . 119.3(2) no
C17 C16 C15 . . 120.1(2) no
C18 C17 C16 . . 119.9(3) no
C19 C18 C17 . . 120.6(2) no
C18 C19 C20 . . 120.5(2) no
C15 C20 C19 . . 119.0(2) no
C22 C21 C26 . . 120.8(2) no
C22 C21 P . . 121.8(2) no
C26 C21 P . . 117.5(2) no
C21 C22 C23 . . 119.2(2) no
C24 C23 C22 . . 119.8(2) no
C24 C23 Na . . 83.93(13) no
C22 C23 Na . . 100.71(14) no
C25 C24 C23 . . 120.8(2) no
C26 C25 C24 . . 119.8(2) no
C25 C26 C21 . . 119.6(2) no
C28 C27 C32 . . 120.1(2) no
C28 C27 P . . 118.4(2) no
C32 C27 P . . 121.5(2) no
C29 C28 C27 . . 119.6(2) no
C28 C29 C30 . . 119.9(2) no
C31 C30 C29 . . 120.8(2) no
C30 C31 C32 . . 120.0(2) no
C31 C32 C27 . . 119.6(2) no
C34 C33 C38 . . 119.6(2) no
C34 C33 P . . 120.0(2) no
C38 C33 P . . 120.4(2) no
C33 C34 C35 . . 120.2(2) no
C36 C35 C34 . . 119.7(3) no
C35 C36 C37 . . 120.7(3) no
C36 C37 C38 . . 120.2(2) no
C37 C38 C33 . . 119.6(3) no

loop_
_geom_bond_atom_site_label_1
_geom_bond_atom_site_label_2
_geom_bond_site_symmetry_2
_geom_bond_distance
_geom_bond_publ_flag
V O3 . 1.6194(15) yes
V O2 . 1.959(2) yes
V O1 . 1.967(2) yes
V S2 . 2.3652(8) yes
V S1 . 2.3853(8) yes
V Na 2_645 3.2232(11) no
V Na . 3.2398(12) no
Na O2 . 2.256(2) yes
Na O1 . 2.260(2) yes
Na O3 2_655 2.281(2) yes
Na S1 2_655 2.9371(12) yes
Na C23 . 2.988(2) no
Na V 2_655 3.2232(11) no
S1 C1 . 1.768(2) no
S1 Na 2_645 2.9371(12) no
S2 C8 . 1.761(2) no
O1 C2 . 1.352(2) no
O2 C9 . 1.350(3) no
O3 Na 2_645 2.281(2) no
C1 C6 . 1.402(3) no
C1 C2 . 1.401(3) no
C2 C3 . 1.390(3) no
C3 C4 . 1.401(3) no
C4 C5 . 1.390(3) no
C5 C6 . 1.392(3) no
C5 C7 . 1.519(3) no
C8 C13 . 1.392(3) no
C8 C9 . 1.405(3) no
C9 C10 . 1.388(3) no
C10 C11 . 1.401(3) no
C11 C12 . 1.383(4) no
C12 C13 . 1.389(3) no
C12 C14 . 1.518(3) no
P C15 . 1.796(2) no
P C21 . 1.794(2) no
P C27 . 1.800(2) no
P C33 . 1.795(2) no
C15 C20 . 1.400(3) no
C15 C16 . 1.395(3) no
C16 C17 . 1.381(3) no
C17 C18 . 1.378(4) no
C18 C19 . 1.376(4) no
C19 C20 . 1.390(3) no
C21 C22 . 1.386(3) no
C21 C26 . 1.393(3) no
C22 C23 . 1.393(3) no
C23 C24 . 1.386(3) no
C24 C25 . 1.381(3) no
C25 C26 . 1.385(3) no
C27 C28 . 1.391(3) no
C27 C32 . 1.397(3) no
C28 C29 . 1.387(3) no
C29 C30 . 1.384(3) no
C30 C31 . 1.377(3) no
C31 C32 . 1.387(3) no
C33 C34 . 1.389(3) no
C33 C38 . 1.398(3) no
C34 C35 . 1.388(3) no
C35 C36 . 1.375(4) no
C36 C37 . 1.379(4) no
C37 C38 . 1.385(3) no
